data_4108024
loop_
_publ_author_name
'Guillermo M\'inguez Espallargas'
'Lee Brammer'
'David R. Allan'
'Colin R. Pulham'
'Neil Robertson'
'John E. Warren'

_publ_section_title
;
 Noncovalent Interactions under Extreme Conditions: High-Pressure and
 Low-Temperature Diffraction Studies of the Isostructural Metal-Organic
 Networks (4-Chloropyridinium)2[CoX4] (X = Cl, Br)
;
_journal_name_full 'Journal of the American Chemical Society'
_journal_page_first 9058
_journal_page_last 9071
_journal_paper_doi 10.1021/ja8010868
_journal_volume 130
_journal_year 2008
_chemical_formula_moiety '2(C5 H5 Cl N), Cl4 Co'
_chemical_formula_sum 'C10 H10 Cl6 Co N2'
_chemical_formula_weight 429.83
_chemical_name_systematic
; 
 ? 
;
_space_group_IT_number 15
_symmetry_cell_setting monoclinic
_symmetry_space_group_name_Hall '-C 2yc'
_symmetry_space_group_name_H-M 'C 1 2/c 1'
_atom_sites_solution_hydrogens geom
_atom_sites_solution_primary direct
_atom_sites_solution_secondary difmap
_audit_creation_method SHELXL-97
_cell_angle_alpha 90.00
_cell_angle_beta 100.545(2)
_cell_angle_gamma 90.00
_cell_formula_units_Z 4
_cell_length_a 16.4924(6)
_cell_length_b 7.2511(3)
_cell_length_c 13.7532(5)
_cell_measurement_reflns_used 5307
_cell_measurement_temperature 150(2)
_cell_measurement_theta_max 30.51
_cell_measurement_theta_min 2.51
_cell_volume 1616.94(11)
_computing_cell_refinement 'Bruker SMART'
_computing_data_collection 'Bruker SMART'
_computing_data_reduction 'Bruker SAINT'
_computing_molecular_graphics 'Bruker SHELXTL'
_computing_publication_material 'Bruker SHELXTL'
_computing_structure_refinement 'SHELXL-97 (Sheldrick, 1997)'
_computing_structure_solution 'SHELXS-97 (Sheldrick, 1990)'
_diffrn_ambient_temperature 150(2)
_diffrn_measured_fraction_theta_full 0.995
_diffrn_measured_fraction_theta_max 0.995
_diffrn_measurement_device_type 'CCD area detector'
_diffrn_measurement_method 'phi and omega scans'
_diffrn_radiation_monochromator graphite
_diffrn_radiation_source 'fine-focus sealed tube'
_diffrn_radiation_type MoK\a
_diffrn_radiation_wavelength 0.71073
_diffrn_reflns_av_R_equivalents 0.0257
_diffrn_reflns_av_sigmaI/netI 0.0205
_diffrn_reflns_limit_h_max 22
_diffrn_reflns_limit_h_min -23
_diffrn_reflns_limit_k_max 10
_diffrn_reflns_limit_k_min -10
_diffrn_reflns_limit_l_max 19
_diffrn_reflns_limit_l_min -19
_diffrn_reflns_number 12729
_diffrn_reflns_theta_full 30.56
_diffrn_reflns_theta_max 30.56
_diffrn_reflns_theta_min 2.51
_exptl_absorpt_coefficient_mu 2.038
_exptl_absorpt_correction_T_max 0.8222
_exptl_absorpt_correction_T_min 0.6981
_exptl_absorpt_correction_type multi-scan
_exptl_absorpt_process_details sadabs
_exptl_crystal_colour blue
_exptl_crystal_density_diffrn 1.766
_exptl_crystal_description block
_exptl_crystal_F_000 852
_exptl_crystal_size_max 0.19
_exptl_crystal_size_mid 0.16
_exptl_crystal_size_min 0.10
_refine_diff_density_max 0.819
_refine_diff_density_min -0.693
_refine_diff_density_rms 0.065
_refine_ls_extinction_method none
_refine_ls_goodness_of_fit_ref 1.489
_refine_ls_hydrogen_treatment constr
_refine_ls_matrix_type full
_refine_ls_number_parameters 87
_refine_ls_number_reflns 2475
_refine_ls_number_restraints 0
_refine_ls_restrained_S_all 1.489
_refine_ls_R_factor_all 0.0311
_refine_ls_R_factor_gt 0.0255
_refine_ls_shift/su_max 0.001
_refine_ls_shift/su_mean 0.000
_refine_ls_structure_factor_coef Fsqd
_refine_ls_weighting_details 'calc w=1/[\s^2^(Fo^2^)+(0.0219P)^2^+0.0000P] where P=(Fo^2^+2Fc^2^)/3'
_refine_ls_weighting_scheme calc
_refine_ls_wR_factor_gt 0.0608
_refine_ls_wR_factor_ref 0.0624
_reflns_number_gt 2163
_reflns_number_total 2475
_reflns_threshold_expression >2sigma(I)
_cod_data_source_file ja8010868-file002_05.cif
_cod_data_source_block ilb831m
_cod_database_code 4108024

loop_
_symmetry_equiv_pos_as_xyz
'x, y, z'
'-x, y, -z+1/2'
'x+1/2, y+1/2, z'
'-x+1/2, y+1/2, -z+1/2'
'-x, -y, -z'
'x, -y, z-1/2'
'-x+1/2, -y+1/2, -z'
'x+1/2, -y+1/2, z-1/2'

loop_
_atom_site_label
_atom_site_type_symbol
_atom_site_fract_x
_atom_site_fract_y
_atom_site_fract_z
_atom_site_U_iso_or_equiv
_atom_site_adp_type
_atom_site_occupancy
_atom_site_symmetry_multiplicity
_atom_site_calc_flag
_atom_site_refinement_flags
Co1 Co 0.5000 0.45292(4) 0.2500 0.01851(8) Uani 1 2 d S
Cl1 Cl 0.57527(2) 0.66058(6) 0.35492(3) 0.03039(10) Uani 1 1 d .
Cl2 Cl 0.40880(2) 0.28047(6) 0.31287(3) 0.03020(10) Uani 1 1 d .
N1 N 0.09627(7) 0.68501(17) 0.61236(10) 0.0248(3) Uani 1 1 d .
H1 H 0.0624 0.7296 0.6490 0.030 Uiso 1 1 calc R
C2 C 0.07155(9) 0.6813(2) 0.51429(12) 0.0271(3) Uani 1 1 d .
H2 H 0.0187 0.7275 0.4857 0.033 Uiso 1 1 calc R
C3 C 0.12240(8) 0.6111(2) 0.45484(11) 0.0245(3) Uani 1 1 d .
H3 H 0.1057 0.6078 0.3850 0.029 Uiso 1 1 calc R
C4 C 0.19933(8) 0.54475(18) 0.50009(11) 0.0190(3) Uani 1 1 d .
Cl4 Cl 0.26540(2) 0.45587(5) 0.42888(3) 0.02354(9) Uani 1 1 d .
C5 C 0.22405(9) 0.55252(19) 0.60185(11) 0.0212(3) Uani 1 1 d .
H5 H 0.2770 0.5095 0.6325 0.025 Uiso 1 1 calc R
C6 C 0.17019(9) 0.6240(2) 0.65731(11) 0.0245(3) Uani 1 1 d .
H6 H 0.1854 0.6300 0.7273 0.029 Uiso 1 1 calc R

loop_
_atom_site_aniso_label
_atom_site_aniso_U_11
_atom_site_aniso_U_22
_atom_site_aniso_U_33
_atom_site_aniso_U_23
_atom_site_aniso_U_13
_atom_site_aniso_U_12
Co1 0.01723(13) 0.01637(14) 0.02306(15) 0.000 0.00665(10) 0.000
Cl1 0.01696(16) 0.0338(2) 0.0387(2) -0.01527(17) 0.00062(15) 0.00162(14)
Cl2 0.02929(19) 0.0315(2) 0.0332(2) 0.00429(17) 0.01461(16) -0.00636(15)
N1 0.0233(6) 0.0207(6) 0.0337(7) -0.0001(5) 0.0142(5) 0.0018(5)
C2 0.0189(7) 0.0230(7) 0.0386(9) -0.0004(7) 0.0034(6) 0.0015(5)
C3 0.0237(7) 0.0228(7) 0.0258(7) -0.0004(6) 0.0015(6) 0.0000(6)
C4 0.0199(6) 0.0142(6) 0.0246(7) -0.0002(5) 0.0082(5) -0.0014(5)
Cl4 0.02542(18) 0.02201(18) 0.02556(18) -0.00199(14) 0.01096(14) 0.00094(13)
C5 0.0202(6) 0.0205(7) 0.0229(7) 0.0028(6) 0.0041(5) 0.0023(5)
C6 0.0284(7) 0.0220(7) 0.0243(7) 0.0021(6) 0.0084(6) 0.0009(6)

loop_
_atom_type_symbol
_atom_type_description
_atom_type_scat_dispersion_real
_atom_type_scat_dispersion_imag
_atom_type_scat_source
C C 0.0033 0.0016 'International Tables Vol C Tables 4.2.6.8 and 6.1.1.4'
H H 0.0000 0.0000 'International Tables Vol C Tables 4.2.6.8 and 6.1.1.4'
N N 0.0061 0.0033 'International Tables Vol C Tables 4.2.6.8 and 6.1.1.4'
Cl Cl 0.1484 0.1585 'International Tables Vol C Tables 4.2.6.8 and 6.1.1.4'
Co Co 0.3494 0.9721 'International Tables Vol C Tables 4.2.6.8 and 6.1.1.4'

loop_
_geom_angle_atom_site_label_1
_geom_angle_atom_site_label_2
_geom_angle_atom_site_label_3
_geom_angle
_geom_angle_site_symmetry_1
_geom_angle_site_symmetry_3
Cl2 Co1 Cl2 112.38(2) . 2_655
Cl2 Co1 Cl1 116.592(15) . .
Cl2 Co1 Cl1 106.547(14) 2_655 .
Cl2 Co1 Cl1 106.547(14) . 2_655
Cl2 Co1 Cl1 116.592(15) 2_655 2_655
Cl1 Co1 Cl1 97.69(2) . 2_655
C2 N1 C6 122.95(13) . .
C2 N1 H1 118.5 . .
C6 N1 H1 118.5 . .
N1 C2 C3 120.15(13) . .
N1 C2 H2 119.9 . .
C3 C2 H2 119.9 . .
C2 C3 C4 117.91(14) . .
C2 C3 H3 121.0 . .
C4 C3 H3 121.0 . .
C5 C4 C3 120.87(13) . .
C5 C4 Cl4 119.41(11) . .
C3 C4 Cl4 119.71(12) . .
C6 C5 C4 118.40(13) . .
C6 C5 H5 120.8 . .
C4 C5 H5 120.8 . .
N1 C6 C5 119.71(14) . .
N1 C6 H6 120.1 . .
C5 C6 H6 120.1 . .

loop_
_geom_bond_atom_site_label_1
_geom_bond_atom_site_label_2
_geom_bond_distance
_geom_bond_site_symmetry_2
Co1 Cl2 2.2471(4) .
Co1 Cl2 2.2471(4) 2_655
Co1 Cl1 2.2880(4) .
Co1 Cl1 2.2880(4) 2_655
N1 C2 1.336(2) .
N1 C6 1.3374(19) .
N1 H1 0.8800 .
C2 C3 1.372(2) .
C2 H2 0.9500 .
C3 C4 1.3926(19) .
C3 H3 0.9500 .
C4 C5 1.385(2) .
C4 Cl4 1.7182(14) .
C5 C6 1.374(2) .
C5 H5 0.9500 .
C6 H6 0.9500 .

loop_
_geom_torsion_atom_site_label_1
_geom_torsion_atom_site_label_2
_geom_torsion_atom_site_label_3
_geom_torsion_atom_site_label_4
_geom_torsion
C6 N1 C2 C3 0.7(2)
N1 C2 C3 C4 0.1(2)
C2 C3 C4 C5 -1.1(2)
C2 C3 C4 Cl4 -179.85(11)
C3 C4 C5 C6 1.3(2)
Cl4 C4 C5 C6 -179.94(11)
C2 N1 C6 C5 -0.4(2)
C4 C5 C6 N1 -0.5(2)
